data_2230418
loop_
_publ_author_name
'Tabatabaee, Masoumeh'
'Noozari, Najmeh'

_publ_section_title
;
 2-Aminopyrimidin-1-ium 4-methylbenzenesulfonate
;
_journal_coeditor_code LH5246
_journal_issue 6
_journal_name_full 'Acta Crystallographica Section E'
_journal_page_first o1457
_journal_paper_doi 10.1107/S1600536811018198
_journal_volume 67
_journal_year 2011
_chemical_formula_iupac 'C4 H6 N3 +, C7 H7 O3 S -'
_chemical_formula_moiety 'C4 H6 N3 +, C7 H7 O3 S -'
_chemical_formula_sum 'C11 H13 N3 O3 S'
_chemical_formula_weight 267.30
_chemical_name_systematic
;
2-Aminopyrimidin-1-ium 4-methylbenzenesulfonate
;
_space_group_IT_number 14
_symmetry_cell_setting monoclinic
_symmetry_space_group_name_Hall '-P 2yn'
_symmetry_space_group_name_H-M 'P 1 21/n 1'
_atom_sites_solution_hydrogens difmap
_atom_sites_solution_primary direct
_atom_sites_solution_secondary difmap
_audit_creation_method SHELXL-97
_cell_angle_alpha 90.00
_cell_angle_beta 101.3350(10)
_cell_angle_gamma 90.00
_cell_formula_units_Z 4
_cell_length_a 6.2567(3)
_cell_length_b 13.3756(6)
_cell_length_c 15.2512(7)
_cell_measurement_reflns_used 5926
_cell_measurement_temperature 100(2)
_cell_measurement_theta_max 34.58
_cell_measurement_theta_min 2.72
_cell_volume 1251.43(10)
_computing_cell_refinement 'SAINT (Bruker, 2005)'
_computing_data_collection 'APEX2 (Bruker, 2005)'
_computing_data_reduction 'SAINT (Bruker, 2005)'
_computing_molecular_graphics 'PLATON (Spek, 2009)'
_computing_publication_material 'SHELXTL (Sheldrick, 2008)'
_computing_structure_refinement 'SHELXTL (Sheldrick, 2008)'
_computing_structure_solution 'SHELXTL (Sheldrick, 2008)'
_diffrn_ambient_temperature 100(2)
_diffrn_measured_fraction_theta_full 0.991
_diffrn_measured_fraction_theta_max 0.991
_diffrn_measurement_device_type 'Bruker SMART APEXII'
_diffrn_measurement_method \w
_diffrn_radiation_monochromator graphite
_diffrn_radiation_source 'fine-focus sealed tube'
_diffrn_radiation_type MoK\a
_diffrn_radiation_wavelength 0.71073
_diffrn_reflns_av_R_equivalents 0.0206
_diffrn_reflns_av_sigmaI/netI 0.0205
_diffrn_reflns_limit_h_max 8
_diffrn_reflns_limit_h_min -8
_diffrn_reflns_limit_k_max 18
_diffrn_reflns_limit_k_min -18
_diffrn_reflns_limit_l_max 21
_diffrn_reflns_limit_l_min -21
_diffrn_reflns_number 12275
_diffrn_reflns_theta_full 30.00
_diffrn_reflns_theta_max 30.00
_diffrn_reflns_theta_min 2.04
_exptl_absorpt_coefficient_mu 0.263
_exptl_absorpt_correction_type none
_exptl_crystal_colour colourless
_exptl_crystal_density_diffrn 1.419
_exptl_crystal_density_method 'not measured'
_exptl_crystal_description prism
_exptl_crystal_F_000 560
_exptl_crystal_size_max 0.50
_exptl_crystal_size_mid 0.36
_exptl_crystal_size_min 0.32
_refine_diff_density_max 0.452
_refine_diff_density_min -0.379
_refine_ls_extinction_method none
_refine_ls_goodness_of_fit_ref 1.037
_refine_ls_hydrogen_treatment constr
_refine_ls_matrix_type full
_refine_ls_number_parameters 163
_refine_ls_number_reflns 3617
_refine_ls_number_restraints 0
_refine_ls_restrained_S_all 1.037
_refine_ls_R_factor_all 0.0380
_refine_ls_R_factor_gt 0.0322
_refine_ls_shift/su_max 0.001
_refine_ls_shift/su_mean 0.000
_refine_ls_structure_factor_coef Fsqd
_refine_ls_weighting_details 'calc w=1/[\s^2^(Fo^2^)+(0.0496P)^2^+0.3689P] where P=(Fo^2^+2Fc^2^)/3'
_refine_ls_weighting_scheme calc
_refine_ls_wR_factor_gt 0.0839
_refine_ls_wR_factor_ref 0.0882
_reflns_number_gt 3160
_reflns_number_total 3617
_reflns_threshold_expression I>2\s(I)
_cod_data_source_file lh5246.cif
_cod_data_source_block I
_cod_original_sg_symbol_H-M 'P 21/n'
_cod_database_code 2230418
_cod_database_fobs_code 2230418

loop_
_symmetry_equiv_pos_as_xyz
'x, y, z'
'-x+1/2, y+1/2, -z+1/2'
'-x, -y, -z'
'x-1/2, -y-1/2, z-1/2'

loop_
_atom_site_type_symbol
_atom_site_label
_atom_site_fract_x
_atom_site_fract_y
_atom_site_fract_z
_atom_site_U_iso_or_equiv
_atom_site_adp_type
_atom_site_calc_flag
_atom_site_refinement_flags
_atom_site_occupancy
_atom_site_symmetry_multiplicity
_atom_site_disorder_assembly
_atom_site_disorder_group
S S1 0.28924(4) 0.172328(19) 0.105904(16) 0.01392(8) Uani d . 1 1 . .
O O1 0.28421(13) 0.21695(6) 0.19437(5) 0.01877(17) Uani d . 1 1 . .
O O2 0.51293(13) 0.15402(6) 0.09590(5) 0.01855(16) Uani d . 1 1 . .
O O3 0.14528(13) 0.08711(6) 0.08830(5) 0.01966(17) Uani d . 1 1 . .
C C1 0.18525(17) 0.26582(8) 0.02687(7) 0.01501(19) Uani d . 1 1 . .
C C2 -0.03778(18) 0.27159(8) -0.00789(7) 0.0183(2) Uani d . 1 1 . .
H H2A -0.1349 0.2244 0.0096 0.022 Uiso calc R 1 1 . .
C C3 -0.1167(2) 0.34700(9) -0.06827(8) 0.0220(2) Uani d . 1 1 . .
H H3A -0.2687 0.3509 -0.0919 0.026 Uiso calc R 1 1 . .
C C4 0.0232(2) 0.41735(9) -0.09488(8) 0.0236(2) Uani d . 1 1 . .
C C5 0.2456(2) 0.41027(9) -0.05918(8) 0.0254(2) Uani d . 1 1 . .
H H5A 0.3429 0.4576 -0.0764 0.031 Uiso calc R 1 1 . .
C C6 0.3277(2) 0.33500(9) 0.00123(8) 0.0213(2) Uani d . 1 1 . .
H H6A 0.4797 0.3309 0.0248 0.026 Uiso calc R 1 1 . .
C C7 -0.0643(3) 0.49831(10) -0.16093(9) 0.0348(3) Uani d . 1 1 . .
H H7A -0.1992 0.4752 -0.1997 0.052 Uiso calc PR 0.50 1 . .
H H7B 0.0438 0.5140 -0.1975 0.052 Uiso calc PR 0.50 1 . .
H H7C -0.0944 0.5584 -0.1286 0.052 Uiso calc PR 0.50 1 . .
H H7D 0.0326 0.5565 -0.1508 0.052 Uiso calc PR 0.50 1 . .
H H7E -0.2103 0.5178 -0.1530 0.052 Uiso calc PR 0.50 1 . .
H H7F -0.0721 0.4734 -0.2219 0.052 Uiso calc PR 0.50 1 . .
N N1 0.61962(15) 0.31572(7) 0.29233(6) 0.01640(18) Uani d . 1 1 . .
H H1A 0.5121 0.2804 0.2612 0.020 Uiso calc R 1 1 . .
N N2 0.99877(15) 0.33985(7) 0.33945(6) 0.01665(18) Uani d . 1 1 . .
N N3 0.86604(16) 0.21369(8) 0.23970(7) 0.0210(2) Uani d . 1 1 . .
H H3B 1.0008 0.1961 0.2382 0.025 Uiso calc R 1 1 . .
H H3C 0.7560 0.1808 0.2076 0.025 Uiso calc R 1 1 . .
C C8 0.82865(17) 0.29000(8) 0.29050(7) 0.0154(2) Uani d . 1 1 . .
C C9 0.57354(18) 0.39454(8) 0.34102(7) 0.0177(2) Uani d . 1 1 . .
H H9A 0.4264 0.4116 0.3415 0.021 Uiso calc R 1 1 . .
C C10 0.73953(18) 0.44934(8) 0.38933(7) 0.0179(2) Uani d . 1 1 . .
H H10A 0.7132 0.5064 0.4228 0.022 Uiso calc R 1 1 . .
C C11 0.95194(17) 0.41679(8) 0.38686(7) 0.0170(2) Uani d . 1 1 . .
H H11A 1.0701 0.4525 0.4217 0.020 Uiso calc R 1 1 . .

loop_
_atom_site_aniso_label
_atom_site_aniso_U_11
_atom_site_aniso_U_22
_atom_site_aniso_U_33
_atom_site_aniso_U_12
_atom_site_aniso_U_13
_atom_site_aniso_U_23
S1 0.01196(12) 0.01471(13) 0.01493(13) -0.00058(8) 0.00229(9) -0.00101(8)
O1 0.0151(4) 0.0257(4) 0.0156(3) -0.0016(3) 0.0034(3) -0.0040(3)
O2 0.0135(4) 0.0209(4) 0.0214(4) 0.0022(3) 0.0038(3) -0.0016(3)
O3 0.0186(4) 0.0161(4) 0.0234(4) -0.0036(3) 0.0017(3) 0.0011(3)
C1 0.0159(5) 0.0137(4) 0.0158(4) 0.0009(4) 0.0039(4) -0.0015(4)
C2 0.0171(5) 0.0189(5) 0.0186(5) 0.0003(4) 0.0028(4) -0.0008(4)
C3 0.0225(5) 0.0222(5) 0.0200(5) 0.0044(4) 0.0006(4) -0.0002(4)
C4 0.0361(7) 0.0172(5) 0.0175(5) 0.0044(5) 0.0056(4) 0.0002(4)
C5 0.0324(6) 0.0185(5) 0.0274(6) -0.0025(5) 0.0107(5) 0.0029(4)
C6 0.0191(5) 0.0203(5) 0.0252(5) -0.0023(4) 0.0063(4) 0.0008(4)
C7 0.0563(9) 0.0225(6) 0.0245(6) 0.0088(6) 0.0054(6) 0.0064(5)
N1 0.0124(4) 0.0201(4) 0.0166(4) -0.0024(3) 0.0026(3) -0.0015(3)
N2 0.0138(4) 0.0189(4) 0.0169(4) -0.0014(3) 0.0021(3) -0.0005(3)
N3 0.0145(4) 0.0258(5) 0.0231(5) -0.0018(4) 0.0043(3) -0.0087(4)
C8 0.0138(5) 0.0182(5) 0.0145(4) -0.0008(4) 0.0035(3) 0.0012(4)
C9 0.0163(5) 0.0193(5) 0.0180(5) 0.0028(4) 0.0048(4) 0.0016(4)
C10 0.0191(5) 0.0164(5) 0.0186(5) 0.0010(4) 0.0044(4) 0.0000(4)
C11 0.0165(5) 0.0169(5) 0.0168(5) -0.0029(4) 0.0013(4) 0.0003(4)

loop_
_atom_type_symbol
_atom_type_description
_atom_type_scat_dispersion_real
_atom_type_scat_dispersion_imag
_atom_type_scat_source
C C 0.0033 0.0016 'International Tables Vol C Tables 4.2.6.8 and 6.1.1.4'
H H 0.0000 0.0000 'International Tables Vol C Tables 4.2.6.8 and 6.1.1.4'
N N 0.0061 0.0033 'International Tables Vol C Tables 4.2.6.8 and 6.1.1.4'
O O 0.0106 0.0060 'International Tables Vol C Tables 4.2.6.8 and 6.1.1.4'
S S 0.1246 0.1234 'International Tables Vol C Tables 4.2.6.8 and 6.1.1.4'

loop_
_geom_angle_atom_site_label_1
_geom_angle_atom_site_label_2
_geom_angle_atom_site_label_3
_geom_angle_site_symmetry_1
_geom_angle_site_symmetry_3
_geom_angle
_geom_angle_publ_flag
O3 S1 O2 . . 115.10(5) ?
O3 S1 O1 . . 111.29(5) ?
O2 S1 O1 . . 110.83(5) ?
O3 S1 C1 . . 107.38(5) ?
O2 S1 C1 . . 106.22(5) ?
O1 S1 C1 . . 105.36(5) ?
C6 C1 C2 . . 120.29(10) ?
C6 C1 S1 . . 119.39(8) ?
C2 C1 S1 . . 120.31(8) ?
C3 C2 C1 . . 119.41(11) ?
C3 C2 H2A . . 120.3 ?
C1 C2 H2A . . 120.3 ?
C2 C3 C4 . . 121.30(11) ?
C2 C3 H3A . . 119.4 ?
C4 C3 H3A . . 119.4 ?
C5 C4 C3 . . 118.33(11) ?
C5 C4 C7 . . 120.89(12) ?
C3 C4 C7 . . 120.78(12) ?
C6 C5 C4 . . 121.14(11) ?
C6 C5 H5A . . 119.4 ?
C4 C5 H5A . . 119.4 ?
C5 C6 C1 . . 119.52(11) ?
C5 C6 H6A . . 120.2 ?
C1 C6 H6A . . 120.2 ?
C4 C7 H7A . . 109.5 ?
C4 C7 H7B . . 109.5 ?
H7A C7 H7B . . 109.5 ?
C4 C7 H7C . . 109.5 ?
H7A C7 H7C . . 109.5 ?
H7B C7 H7C . . 109.5 ?
C4 C7 H7D . . 109.5 ?
H7A C7 H7D . . 141.1 ?
H7B C7 H7D . . 56.3 ?
H7C C7 H7D . . 56.3 ?
C4 C7 H7E . . 109.5 ?
H7A C7 H7E . . 56.3 ?
H7B C7 H7E . . 141.1 ?
H7C C7 H7E . . 56.3 ?
H7D C7 H7E . . 109.5 ?
C4 C7 H7F . . 109.5 ?
H7A C7 H7F . . 56.3 ?
H7B C7 H7F . . 56.3 ?
H7C C7 H7F . . 141.1 ?
H7D C7 H7F . . 109.5 ?
H7E C7 H7F . . 109.5 ?
C9 N1 C8 . . 121.24(9) ?
C9 N1 H1A . . 119.4 ?
C8 N1 H1A . . 119.4 ?
C11 N2 C8 . . 116.81(10) ?
C8 N3 H3B . . 120.0 ?
C8 N3 H3C . . 120.0 ?
H3B N3 H3C . . 120.0 ?
N3 C8 N2 . . 119.44(10) ?
N3 C8 N1 . . 119.13(10) ?
N2 C8 N1 . . 121.43(10) ?
N1 C9 C10 . . 119.59(10) ?
N1 C9 H9A . . 120.2 ?
C10 C9 H9A . . 120.2 ?
C9 C10 C11 . . 116.28(10) ?
C9 C10 H10A . . 121.9 ?
C11 C10 H10A . . 121.9 ?
N2 C11 C10 . . 124.57(10) ?
N2 C11 H11A . . 117.7 ?
C10 C11 H11A . . 117.7 ?

loop_
_geom_bond_atom_site_label_1
_geom_bond_atom_site_label_2
_geom_bond_site_symmetry_2
_geom_bond_distance
_geom_bond_publ_flag
S1 O3 . 1.4449(8) ?
S1 O2 . 1.4580(8) ?
S1 O1 . 1.4814(8) ?
S1 C1 . 1.7697(11) ?
C1 C6 . 1.3930(15) ?
C1 C2 . 1.3941(15) ?
C2 C3 . 1.3895(16) ?
C2 H2A . 0.9500 ?
C3 C4 . 1.3985(18) ?
C3 H3A . 0.9500 ?
C4 C5 . 1.3946(19) ?
C4 C7 . 1.5067(17) ?
C5 C6 . 1.3929(17) ?
C5 H5A . 0.9500 ?
C6 H6A . 0.9500 ?
C7 H7A . 0.9800 ?
C7 H7B . 0.9800 ?
C7 H7C . 0.9800 ?
C7 H7D . 0.9800 ?
C7 H7E . 0.9800 ?
C7 H7F . 0.9800 ?
N1 C9 . 1.3529(14) ?
N1 C8 . 1.3579(14) ?
N1 H1A . 0.8800 ?
N2 C11 . 1.3233(14) ?
N2 C8 . 1.3500(14) ?
N3 C8 . 1.3296(14) ?
N3 H3B . 0.8800 ?
N3 H3C . 0.8800 ?
C9 C10 . 1.3631(15) ?
C9 H9A . 0.9500 ?
C10 C11 . 1.4060(15) ?
C10 H10A . 0.9500 ?
C11 H11A . 0.9500 ?

loop_
_geom_hbond_atom_site_label_D
_geom_hbond_atom_site_label_H
_geom_hbond_atom_site_label_A
_geom_hbond_site_symmetry_A
_geom_hbond_distance_DH
_geom_hbond_distance_HA
_geom_hbond_distance_DA
_geom_hbond_angle_DHA
_geom_hbond_publ_flag
N1 H1A O1 . 0.88 1.79 2.6740(10) 176 y
N3 H3B O1 1_655 0.88 2.03 2.8350(10) 151 y
N3 H3C O2 . 0.88 2.08 2.9020(10) 155 y
C10 H10A O3 2_555 0.95 2.46 3.1035(14) 124 y
C11 H11A O3 2_655 0.95 2.56 3.3629(14) 143 y

loop_
_geom_torsion_atom_site_label_1
_geom_torsion_atom_site_label_2
_geom_torsion_atom_site_label_3
_geom_torsion_atom_site_label_4
_geom_torsion_site_symmetry_1
_geom_torsion_site_symmetry_2
_geom_torsion_site_symmetry_3
_geom_torsion_site_symmetry_4
_geom_torsion
_geom_torsion_publ_flag
O3 S1 C1 C6 . . . . -152.15(9) ?
O2 S1 C1 C6 . . . . -28.51(10) ?
O1 S1 C1 C6 . . . . 89.14(9) ?
O3 S1 C1 C2 . . . . 29.29(10) ?
O2 S1 C1 C2 . . . . 152.94(9) ?
O1 S1 C1 C2 . . . . -89.42(9) ?
C6 C1 C2 C3 . . . . -0.06(16) ?
S1 C1 C2 C3 . . . . 178.49(9) ?
C1 C2 C3 C4 . . . . -0.03(17) ?
C2 C3 C4 C5 . . . . -0.07(18) ?
C2 C3 C4 C7 . . . . 179.54(11) ?
C3 C4 C5 C6 . . . . 0.25(18) ?
C7 C4 C5 C6 . . . . -179.36(12) ?
C4 C5 C6 C1 . . . . -0.34(18) ?
C2 C1 C6 C5 . . . . 0.24(17) ?
S1 C1 C6 C5 . . . . -178.32(9) ?
C11 N2 C8 N3 . . . . 178.22(10) ?
C11 N2 C8 N1 . . . . -2.14(15) ?
C9 N1 C8 N3 . . . . -178.11(10) ?
C9 N1 C8 N2 . . . . 2.25(16) ?
C8 N1 C9 C10 . . . . -0.06(16) ?
N1 C9 C10 C11 . . . . -1.95(15) ?
C8 N2 C11 C10 . . . . -0.04(16) ?
C9 C10 C11 N2 . . . . 2.07(16) ?
